data_2215918
loop_
_publ_author_name
'Yusof, M. Sukeri M.'
'Saadum, Zati Iwani M.'
'Yamin, Bohari M.'

_publ_section_title
;
 <i>N</i>-Butanoyl-<i>N</i>'-(3,4-dichlorophenyl)thiourea
;
_journal_coeditor_code GK2107
_journal_issue 11
_journal_name_full 'Acta Crystallographica Section E'
_journal_page_first o4285
_journal_page_last o4285
_journal_paper_doi 10.1107/S1600536807048568
_journal_volume 63
_journal_year 2007
_chemical_formula_iupac 'C11 H12 Cl2 N2 O S'
_chemical_formula_moiety 'C11 H12 Cl2 N2 O S'
_chemical_formula_sum 'C11 H12 Cl2 N2 O S'
_chemical_formula_weight 291.19
_chemical_name_systematic
;
<i>N</i>-Butanoyl-<i>N</i>'-(3,4-dichlorophenyl)thiourea
;
_space_group_IT_number 2
_symmetry_cell_setting triclinic
_symmetry_space_group_name_Hall '-P 1'
_symmetry_space_group_name_H-M 'P -1'
_atom_sites_solution_hydrogens geom
_atom_sites_solution_primary direct
_atom_sites_solution_secondary difmap
_audit_creation_method SHELXL-97
_cell_angle_alpha 110.404(3)
_cell_angle_beta 98.028(3)
_cell_angle_gamma 104.489(3)
_cell_formula_units_Z 2
_cell_length_a 6.0544(12)
_cell_length_b 10.968(2)
_cell_length_c 11.436(2)
_cell_measurement_reflns_used 883
_cell_measurement_temperature 298(2)
_cell_measurement_theta_max 25.50
_cell_measurement_theta_min 1.96
_cell_volume 667.2(2)
_computing_cell_refinement 'SAINT (Bruker, 2000)'
_computing_data_collection 'SMART (Bruker, 2000)'
_computing_data_reduction 'SAINT (Bruker, 2000)'
_computing_molecular_graphics 'SHELXTL (Sheldrick, 1997b)'
_computing_publication_material
;
SHELXTL (Sheldrick, 1997b), PARST (Nardelli, 1995) and PLATON
(Spek, 2003)
;
_computing_structure_refinement 'SHELXL97 (Sheldrick, 1997a)'
_computing_structure_solution 'SHELXS97 (Sheldrick, 1997a)'
_diffrn_ambient_temperature 298(2)
_diffrn_detector_area_resol_mean 83.66
_diffrn_measured_fraction_theta_full 0.994
_diffrn_measured_fraction_theta_max 0.994
_diffrn_measurement_device_type
;
Bruker SMART APEX CCD area-detector
;
_diffrn_measurement_method \w
_diffrn_radiation_monochromator graphite
_diffrn_radiation_source 'fine-focus sealed tube'
_diffrn_radiation_type MoK\a
_diffrn_radiation_wavelength 0.71073
_diffrn_reflns_av_R_equivalents 0.0199
_diffrn_reflns_av_sigmaI/netI 0.0202
_diffrn_reflns_limit_h_max 7
_diffrn_reflns_limit_h_min -7
_diffrn_reflns_limit_k_max 13
_diffrn_reflns_limit_k_min -13
_diffrn_reflns_limit_l_max 13
_diffrn_reflns_limit_l_min -13
_diffrn_reflns_number 6670
_diffrn_reflns_theta_full 25.50
_diffrn_reflns_theta_max 25.50
_diffrn_reflns_theta_min 1.96
_diffrn_standards_decay_% 0
_diffrn_standards_interval_count 0
_diffrn_standards_interval_time 0
_diffrn_standards_number 0
_exptl_absorpt_coefficient_mu 0.628
_exptl_absorpt_correction_T_max 0.8244
_exptl_absorpt_correction_T_min 0.8010
_exptl_absorpt_correction_type multi-scan
_exptl_absorpt_process_details '(SADABS; Bruker, 2000)'
_exptl_crystal_colour colourless
_exptl_crystal_density_diffrn 1.449
_exptl_crystal_density_method 'not measured'
_exptl_crystal_description block
_exptl_crystal_F_000 300
_exptl_crystal_size_max 0.37
_exptl_crystal_size_mid 0.36
_exptl_crystal_size_min 0.32
_refine_diff_density_max 0.362
_refine_diff_density_min -0.354
_refine_ls_extinction_coef 0.011(3)
_refine_ls_extinction_expression Fc^*^=kFc[1+0.001xFc^2^\l^3^/sin(2\q)]^-1/4^
_refine_ls_extinction_method 'SHELXL97 (Sheldrick, 1997a)'
_refine_ls_goodness_of_fit_ref 1.045
_refine_ls_hydrogen_treatment constr
_refine_ls_matrix_type full
_refine_ls_number_parameters 156
_refine_ls_number_reflns 2477
_refine_ls_number_restraints 0
_refine_ls_restrained_S_all 1.045
_refine_ls_R_factor_all 0.0453
_refine_ls_R_factor_gt 0.0398
_refine_ls_shift/su_max 0.000
_refine_ls_shift/su_mean 0.000
_refine_ls_structure_factor_coef Fsqd
_refine_ls_weighting_details 'calc w=1/[\s^2^(Fo^2^)+(0.0545P)^2^+0.2588P] where P=(Fo^2^+2Fc^2^)/3'
_refine_ls_weighting_scheme calc
_refine_ls_wR_factor_gt 0.1041
_refine_ls_wR_factor_ref 0.1091
_reflns_number_gt 2146
_reflns_number_total 2477
_reflns_threshold_expression I>2\s(I)
_cod_data_source_file gk2107.cif
_cod_data_source_block I
_cod_depositor_comments
;
The following automatic conversions were performed:
'_symmetry_cell_setting' value 'Triclinic' changed to 'triclinic'
according to '/home/saulius/struct/CIF-dictionaries/cif_core.dic'
dictionary named 'cif_core.dic' version 2.4.1 from 2010-06-29.

Automatic conversion script
Id: cif_fix_enum 1527 2010-12-29 10:47:43Z saulius 

The following automatic conversions were performed:

'_symmetry_cell_setting' value 'Triclinic' changed to 'triclinic'
according to /home/saulius/struct/CIF-dictionaries/cif_core.dic
dictionary named 'cif_core.dic' version 2.4.1 from 2010-06-29.

Automatic conversion script
Id: cif_fix_values 1715 2011-07-08 13:25:40Z adriana 
;
_cod_original_cell_volume 667.3(2)
_cod_database_code 2215918
_cod_database_fobs_code 2215918

loop_
_symmetry_equiv_pos_as_xyz
'x, y, z'
'-x, -y, -z'

loop_
_atom_site_type_symbol
_atom_site_label
_atom_site_fract_x
_atom_site_fract_y
_atom_site_fract_z
_atom_site_U_iso_or_equiv
_atom_site_adp_type
_atom_site_calc_flag
_atom_site_refinement_flags
_atom_site_occupancy
Cl Cl1 0.60174(13) -0.26369(8) 0.49131(7) 0.0808(3) Uani d . 1
Cl Cl2 0.17514(12) -0.17210(7) 0.40676(5) 0.0688(2) Uani d . 1
S S1 0.56560(16) 0.32891(6) 0.87005(8) 0.0889(3) Uani d . 1
O O1 0.0254(3) 0.16073(14) 1.05932(15) 0.0586(4) Uani d . 1
N N1 0.2667(4) 0.32607(18) 1.01730(18) 0.0589(5) Uani d . 1
H H1 0.3165 0.4134 1.0389 0.071 Uiso calc R 1
N N2 0.2734(3) 0.11439(17) 0.88355(17) 0.0554(5) Uani d . 1
H H2 0.1664 0.0795 0.9156 0.066 Uiso calc R 1
C C1 -0.2070(7) 0.4617(3) 1.3244(4) 0.1049(12) Uani d . 1
H H1A -0.1036 0.5034 1.4094 0.157 Uiso calc R 1
H H1B -0.3653 0.4242 1.3290 0.157 Uiso calc R 1
H H1C -0.2007 0.5296 1.2890 0.157 Uiso calc R 1
C C2 -0.1304(6) 0.3479(3) 1.2394(3) 0.0907(10) Uani d . 1
H H2A -0.0668 0.3052 1.2914 0.109 Uiso calc R 1
H H2B -0.2675 0.2785 1.1741 0.109 Uiso calc R 1
C C3 0.0481(5) 0.3950(2) 1.1753(3) 0.0674(7) Uani d . 1
H H3A 0.1909 0.4571 1.2407 0.081 Uiso calc R 1
H H3B -0.0089 0.4466 1.1313 0.081 Uiso calc R 1
C C4 0.1083(4) 0.2819(2) 1.0797(2) 0.0508(5) Uani d . 1
C C5 0.3585(4) 0.2502(2) 0.9244(2) 0.0559(5) Uani d . 1
C C6 0.3542(4) 0.02415(19) 0.7878(2) 0.0489(5) Uani d . 1
C C7 0.5443(4) -0.0133(2) 0.8248(2) 0.0556(5) Uani d . 1
H H7 0.6219 0.0209 0.9113 0.067 Uiso calc R 1
C C8 0.6189(4) -0.1020(2) 0.7322(2) 0.0586(6) Uani d . 1
H H8 0.7476 -0.1274 0.7566 0.070 Uiso calc R 1
C C9 0.5047(4) -0.1527(2) 0.6046(2) 0.0518(5) Uani d . 1
C C10 0.3152(4) -0.1139(2) 0.5678(2) 0.0483(5) Uani d . 1
C C11 0.2388(4) -0.0254(2) 0.6597(2) 0.0499(5) Uani d . 1
H H11 0.1107 0.0005 0.6353 0.060 Uiso calc R 1

loop_
_atom_site_aniso_label
_atom_site_aniso_U_11
_atom_site_aniso_U_22
_atom_site_aniso_U_33
_atom_site_aniso_U_12
_atom_site_aniso_U_13
_atom_site_aniso_U_23
Cl1 0.0879(5) 0.0781(5) 0.0821(5) 0.0464(4) 0.0457(4) 0.0156(3)
Cl2 0.0829(4) 0.0676(4) 0.0501(3) 0.0267(3) 0.0209(3) 0.0135(3)
S1 0.1366(7) 0.0404(3) 0.0956(5) 0.0213(4) 0.0829(5) 0.0185(3)
O1 0.0664(9) 0.0400(8) 0.0654(9) 0.0145(7) 0.0292(8) 0.0133(7)
N1 0.0828(13) 0.0348(9) 0.0577(11) 0.0174(9) 0.0369(10) 0.0105(8)
N2 0.0676(11) 0.0360(9) 0.0567(10) 0.0130(8) 0.0317(9) 0.0083(8)
C1 0.131(3) 0.0685(18) 0.133(3) 0.0415(19) 0.095(3) 0.0305(19)
C2 0.118(2) 0.0557(15) 0.115(2) 0.0337(15) 0.081(2) 0.0299(16)
C3 0.0826(17) 0.0452(12) 0.0745(16) 0.0201(11) 0.0445(14) 0.0150(11)
C4 0.0572(12) 0.0414(11) 0.0495(11) 0.0138(9) 0.0196(9) 0.0123(9)
C5 0.0755(15) 0.0403(11) 0.0508(12) 0.0187(10) 0.0285(11) 0.0121(9)
C6 0.0571(12) 0.0336(9) 0.0516(11) 0.0118(8) 0.0240(9) 0.0099(9)
C7 0.0574(13) 0.0519(12) 0.0512(12) 0.0136(10) 0.0156(10) 0.0154(10)
C8 0.0543(12) 0.0569(13) 0.0698(15) 0.0243(10) 0.0226(11) 0.0243(11)
C9 0.0570(12) 0.0407(10) 0.0596(13) 0.0178(9) 0.0294(10) 0.0152(9)
C10 0.0560(12) 0.0365(10) 0.0483(11) 0.0112(9) 0.0212(9) 0.0116(8)
C11 0.0542(12) 0.0398(10) 0.0571(12) 0.0175(9) 0.0215(10) 0.0163(9)

loop_
_atom_type_symbol
_atom_type_description
_atom_type_scat_dispersion_real
_atom_type_scat_dispersion_imag
_atom_type_scat_source
C C 0.0033 0.0016 'International Tables Vol C Tables 4.2.6.8 and 6.1.1.4'
H H 0.0000 0.0000 'International Tables Vol C Tables 4.2.6.8 and 6.1.1.4'
N N 0.0061 0.0033 'International Tables Vol C Tables 4.2.6.8 and 6.1.1.4'
O O 0.0106 0.0060 'International Tables Vol C Tables 4.2.6.8 and 6.1.1.4'
S S 0.1246 0.1234 'International Tables Vol C Tables 4.2.6.8 and 6.1.1.4'
Cl Cl 0.1484 0.1585 'International Tables Vol C Tables 4.2.6.8 and 6.1.1.4'

loop_
_geom_angle_atom_site_label_1
_geom_angle_atom_site_label_2
_geom_angle_atom_site_label_3
_geom_angle
C4 N1 C5 129.10(18)
C4 N1 H1 115.5
C5 N1 H1 115.5
C5 N2 C6 122.09(18)
C5 N2 H2 119.0
C6 N2 H2 119.0
C2 C1 H1A 109.5
C2 C1 H1B 109.5
H1A C1 H1B 109.5
C2 C1 H1C 109.5
H1A C1 H1C 109.5
H1B C1 H1C 109.5
C3 C2 C1 113.7(2)
C3 C2 H2A 108.8
C1 C2 H2A 108.8
C3 C2 H2B 108.8
C1 C2 H2B 108.8
H2A C2 H2B 107.7
C2 C3 C4 114.7(2)
C2 C3 H3A 108.6
C4 C3 H3A 108.6
C2 C3 H3B 108.6
C4 C3 H3B 108.6
H3A C3 H3B 107.6
O1 C4 N1 122.30(19)
O1 C4 C3 123.51(19)
N1 C4 C3 114.19(18)
N2 C5 N1 116.59(19)
N2 C5 S1 123.20(16)
N1 C5 S1 120.20(16)
C7 C6 C11 120.73(19)
C7 C6 N2 119.7(2)
C11 C6 N2 119.5(2)
C6 C7 C8 119.4(2)
C6 C7 H7 120.3
C8 C7 H7 120.3
C9 C8 C7 120.4(2)
C9 C8 H8 119.8
C7 C8 H8 119.8
C8 C9 C10 119.96(19)
C8 C9 Cl1 119.31(17)
C10 C9 Cl1 120.73(17)
C11 C10 C9 120.1(2)
C11 C10 Cl2 119.26(17)
C9 C10 Cl2 120.65(15)
C6 C11 C10 119.4(2)
C6 C11 H11 120.3
C10 C11 H11 120.3

loop_
_geom_bond_atom_site_label_1
_geom_bond_atom_site_label_2
_geom_bond_distance
Cl1 C9 1.725(2)
Cl2 C10 1.729(2)
S1 C5 1.660(2)
O1 C4 1.220(3)
N1 C4 1.365(3)
N1 C5 1.382(3)
N1 H1 0.8600
N2 C5 1.329(3)
N2 C6 1.433(2)
N2 H2 0.8600
C1 C2 1.512(4)
C1 H1A 0.9600
C1 H1B 0.9600
C1 H1C 0.9600
C2 C3 1.475(3)
C2 H2A 0.9700
C2 H2B 0.9700
C3 C4 1.504(3)
C3 H3A 0.9700
C3 H3B 0.9700
C6 C7 1.376(3)
C6 C11 1.378(3)
C7 C8 1.381(3)
C7 H7 0.9300
C8 C9 1.370(3)
C8 H8 0.9300
C9 C10 1.382(3)
C10 C11 1.382(3)
C11 H11 0.9300

loop_
_geom_hbond_atom_site_label_D
_geom_hbond_atom_site_label_H
_geom_hbond_atom_site_label_A
_geom_hbond_site_symmetry_A
_geom_hbond_distance_DH
_geom_hbond_distance_HA
_geom_hbond_distance_DA
_geom_hbond_angle_DHA
_geom_hbond_publ_flag
N2 H2 O1 1_555 0.86 1.99 2.658(3) 133 yes
N1 H1 S1 2_667 0.86 2.51 3.365(2) 171 yes
C7 H7 O1 1_655 0.93 2.52 3.284(3) 140 yes
C8 H8 O1 2_657 0.93 2.54 3.327(3) 143 yes

loop_
_geom_torsion_atom_site_label_1
_geom_torsion_atom_site_label_2
_geom_torsion_atom_site_label_3
_geom_torsion_atom_site_label_4
_geom_torsion
C1 C2 C3 C4 -173.9(3)
C5 N1 C4 O1 0.8(4)
C5 N1 C4 C3 -179.7(2)
C2 C3 C4 O1 -2.9(4)
C2 C3 C4 N1 177.6(3)
C6 N2 C5 N1 -179.8(2)
C6 N2 C5 S1 -0.3(3)
C4 N1 C5 N2 4.1(4)
C4 N1 C5 S1 -175.5(2)
C5 N2 C6 C7 88.9(3)
C5 N2 C6 C11 -91.8(3)
C11 C6 C7 C8 -0.3(3)
N2 C6 C7 C8 178.98(19)
C6 C7 C8 C9 -0.2(3)
C7 C8 C9 C10 0.8(3)
C7 C8 C9 Cl1 -179.83(17)
C8 C9 C10 C11 -0.9(3)
Cl1 C9 C10 C11 179.70(16)
C8 C9 C10 Cl2 177.73(17)
Cl1 C9 C10 Cl2 -1.6(3)
C7 C6 C11 C10 0.2(3)
N2 C6 C11 C10 -179.12(18)
C9 C10 C11 C6 0.5(3)
Cl2 C10 C11 C6 -178.23(15)

loop_
_cod_related_entry_id
_cod_related_entry_database
_cod_related_entry_code
1 ChemSpider 719558
